data_7063370
loop_
_publ_author_name
'Zhao, Zhiwei'
'Tong, Yao'
'Liu, ChenCheng'
'Huang, Zeming'
'Wang, Shaowu'
'Wang, Fenhua'

_publ_section_title
;
 Difunctionalized indol-2-yl-ligated bimetallic rare-earth metal
 complexes: synthesis, characterization and high activity towards
 polymerization of 2-vinylpyridine
;
_journal_issue 33
_journal_name_full 'New Journal of Chemistry'
_journal_page_first 14690
_journal_page_last 14696
_journal_paper_doi 10.1039/D4NJ02131B
_journal_volume 48
_journal_year 2024
_chemical_formula_moiety 'C48 H44 N6 S2 Si2 Yb, C7 H8'
_chemical_formula_sum 'C55 H52 N6 S2 Si2 Yb'
_chemical_formula_weight 1090.36
_space_group_crystal_system monoclinic
_space_group_IT_number 15
_space_group_name_Hall '-C 2yc'
_space_group_name_H-M_alt 'C 1 2/c 1'
_atom_sites_solution_hydrogens geom
_atom_sites_solution_primary dual
_atom_sites_solution_secondary difmap
_audit_creation_date 2024-06-12
_audit_creation_method
;
Olex2 1.5
(compiled 2022.04.07 svn.rca3783a0 for OlexSys, GUI svn.r6498)
;
_audit_update_record
;
2024-07-08 deposited with the CCDC.	2024-07-29 downloaded from the CCDC.
;
_cell_angle_alpha 90
_cell_angle_beta 101.427(3)
_cell_angle_gamma 90
_cell_formula_units_Z 4
_cell_length_a 15.0398(11)
_cell_length_b 17.4864(11)
_cell_length_c 20.0662(13)
_cell_measurement_reflns_used 9853
_cell_measurement_temperature 296.15(10)
_cell_measurement_theta_max 26.360
_cell_measurement_theta_min 2.329
_cell_volume 5172.6(6)
_computing_cell_refinement 'SAINT V8.40B (?, 2016)'
_computing_data_collection 'Bruker D8 Venture diffractometer'
_computing_data_reduction 'SAINT V8.40B (?, 2016)'
_computing_molecular_graphics 'Olex2 1.5 (Dolomanov et al., 2009)'
_computing_publication_material 'Olex2 1.5 (Dolomanov et al., 2009)'
_computing_structure_refinement 'SHELXL 2019/3 (Sheldrick, 2015)'
_computing_structure_solution 'SHELXT 2018/2 (Sheldrick, 2018)'
_diffrn_ambient_temperature 296.15(10)
_diffrn_detector 'CCD area detector'
_diffrn_detector_area_resol_mean 7.9
_diffrn_detector_type 'CCD area detector'
_diffrn_measured_fraction_theta_full 0.997
_diffrn_measured_fraction_theta_max 0.988
_diffrn_measurement_device 'three-circle diffractometer'
_diffrn_measurement_device_type 'Bruker APEX-II CCD'
_diffrn_measurement_method 'phi and omega scans'
_diffrn_radiation_monochromator graphite
_diffrn_radiation_probe x-ray
_diffrn_radiation_type MoK\a
_diffrn_radiation_wavelength 0.71073
_diffrn_reflns_av_R_equivalents 0.0746
_diffrn_reflns_av_unetI/netI 0.0383
_diffrn_reflns_Laue_measured_fraction_full 0.997
_diffrn_reflns_Laue_measured_fraction_max 0.988
_diffrn_reflns_limit_h_max 19
_diffrn_reflns_limit_h_min -19
_diffrn_reflns_limit_k_max 22
_diffrn_reflns_limit_k_min -22
_diffrn_reflns_limit_l_max 25
_diffrn_reflns_limit_l_min -26
_diffrn_reflns_number 48390
_diffrn_reflns_point_group_measured_fraction_full 0.997
_diffrn_reflns_point_group_measured_fraction_max 0.988
_diffrn_reflns_theta_full 25.242
_diffrn_reflns_theta_max 27.540
_diffrn_reflns_theta_min 2.071
_diffrn_source 'sealed X-ray tube'
_diffrn_source_target Mo
_exptl_absorpt_coefficient_mu 1.977
_exptl_absorpt_correction_T_max 0.7456
_exptl_absorpt_correction_T_min 0.5239
_exptl_absorpt_correction_type multi-scan
_exptl_absorpt_process_details
;
SADABS-2016/2 (Bruker,2016/2) was used for absorption correction.
wR2(int) was 0.0904 before and 0.0547 after correction.
The Ratio of minimum to maximum transmission is 0.7027.
The \l/2 correction factor is Not present.
;
_exptl_crystal_colour 'clear whiteish black'
_exptl_crystal_colour_lustre clear
_exptl_crystal_colour_modifier whiteish
_exptl_crystal_colour_primary black
_exptl_crystal_density_diffrn 1.400
_exptl_crystal_description block
_exptl_crystal_F_000 2216
_exptl_crystal_size_max 0.12
_exptl_crystal_size_mid 0.11
_exptl_crystal_size_min 0.1
_refine_diff_density_max 0.564
_refine_diff_density_min -0.820
_refine_diff_density_rms 0.081
_refine_ls_extinction_coef 0.00049(7)
_refine_ls_extinction_expression Fc^*^=kFc[1+0.001xFc^2^\l^3^/sin(2\q)]^-1/4^
_refine_ls_extinction_method 'SHELXL-2019/2 (Sheldrick 2019)'
_refine_ls_goodness_of_fit_ref 1.049
_refine_ls_hydrogen_treatment constr
_refine_ls_matrix_type full
_refine_ls_number_parameters 374
_refine_ls_number_reflns 5897
_refine_ls_number_restraints 312
_refine_ls_restrained_S_all 1.022
_refine_ls_R_factor_all 0.0358
_refine_ls_R_factor_gt 0.0282
_refine_ls_shift/su_max 0.002
_refine_ls_shift/su_mean 0.000
_refine_ls_structure_factor_coef Fsqd
_refine_ls_weighting_details 'w=1/[\s^2^(Fo^2^)+(0.0380P)^2^+2.0477P] where P=(Fo^2^+2Fc^2^)/3'
_refine_ls_weighting_scheme calc
_refine_ls_wR_factor_gt 0.0668
_refine_ls_wR_factor_ref 0.0693
_reflns_Friedel_coverage 0.000
_reflns_number_gt 5201
_reflns_number_total 5897
_reflns_threshold_expression 'I > 2\s(I)'
_cod_data_source_file d4nj02131b2.cif
_cod_data_source_block 4
_cod_depositor_comments 'Adding full bibliography for 7063367--7063371.cif.'
_cod_database_code 7063370
_shelx_shelxl_version_number 2019/3
_shelx_space_group_comment
;
The symmetry employed for this shelxl refinement is uniquely defined
by the following loop, which should always be used as a source of
symmetry information in preference to the above space-group names.
They are only intended as comments.
;
_shelx_estimated_absorpt_t_max 0.827
_shelx_estimated_absorpt_t_min 0.797
_olex2_refinement_description
;
1. Fixed Uiso
 At 1.2 times of:
  All C(H) groups
 At 1.5 times of:
  All C(H,H,H) groups
2. Restrained distances
 C31-C25 = C31A-C25A
 1.5 with sigma of 0.01
 C31A-C30A \\sim C31A-C26A
 with sigma of 0.02
 C31-C30 \\sim C31-C26
 with sigma of 0.02
3. Restrained planarity
 C26A, C25A, C27A, C31A, C30A, C28A, C29A
 with sigma of 0.01
 C25, C31, C26, C30, C27, C29, C28
 with sigma of 0.01
4. Uiso/Uaniso restraints and constraints
C26A \\sim C25A \\sim C27A \\sim C31A \\sim C30A \\sim C28A \\sim C29A \\sim
C25 \\sim C31 \\sim C26 \\sim C30 \\sim C27 \\sim C29 \\sim C28: within 2A with
sigma of 0.01 and sigma for terminal atoms of 0.02 within 2A
Uanis(C25) \\sim Ueq, Uanis(C31) \\sim Ueq, Uanis(C26) \\sim Ueq, Uanis(C30)
\\sim Ueq, Uanis(C27) \\sim Ueq, Uanis(C29) \\sim Ueq, Uanis(C28) \\sim Ueq,
Uanis(C26A) \\sim Ueq, Uanis(C25A) \\sim Ueq, Uanis(C27A) \\sim Ueq,
Uanis(C31A) \\sim Ueq, Uanis(C30A) \\sim Ueq, Uanis(C28A) \\sim Ueq,
Uanis(C29A) \\sim Ueq: with sigma of 0.01 and sigma for terminal atoms of 0.02
5. Others
 Sof(C31A)=Sof(H31D)=Sof(H31E)=Sof(H31F)=Sof(C25A)=Sof(C26A)=Sof(H26A)=
 Sof(C27A)=Sof(H27A)=Sof(C28A)=Sof(H28A)=Sof(C29A)=Sof(H29A)=Sof(C30A)=
 Sof(H30A)=0.5*(1-FVAR(2))
 Sof(C31)=Sof(H31A)=Sof(H31B)=Sof(H31C)=Sof(C25)=Sof(C26)=Sof(H26)=Sof(C27)=
 Sof(H27)=Sof(C28)=Sof(H28)=Sof(C29)=Sof(H29)=Sof(C30)=Sof(H30)=0.5*FVAR(2)
6.a Ternary CH refined with riding coordinates:
 C21(H21)
6.b Me refined with riding coordinates:
 C31(H31A,H31B,H31C), C31A(H31D,H31E,H31F)
6.c Aromatic/amide H refined with riding coordinates:
 C16(H16), C13(H13), C4(H4), C19(H19), C10(H10), C12(H12), C5(H5), C18(H18),
 C11(H11), C7(H7), C17(H17), C6(H6), C26(H26), C27(H27), C28(H28), C29(H29),
 C30(H30), C26A(H26A), C27A(H27A), C28A(H28A), C29A(H29A), C30A(H30A)
6.d Fitted hexagon refined as free rotating group:
 C25(C26,C27,C28,C29,C30), C25A(C26A,C27A,C28A,C29A,C30A)
6.e Idealised Me refined as rotating group:
 C24(H24A,H24B,H24C), C22(H22A,H22B,H22C), C23(H23A,H23B,H23C)
;
_olex2_submission_special_instructions 'No special instructions were received'

loop_
_space_group_symop_operation_xyz
'x, y, z'
'-x, y, -z+1/2'
'x+1/2, y+1/2, z'
'-x+1/2, y+1/2, -z+1/2'
'-x, -y, -z'
'x, -y, z-1/2'
'-x+1/2, -y+1/2, -z'
'x+1/2, -y+1/2, z-1/2'

loop_
_atom_site_label
_atom_site_type_symbol
_atom_site_fract_x
_atom_site_fract_y
_atom_site_fract_z
_atom_site_U_iso_or_equiv
_atom_site_adp_type
_atom_site_occupancy
_atom_site_site_symmetry_order
_atom_site_calc_flag
_atom_site_refinement_flags_posn
_atom_site_refinement_flags_adp
_atom_site_refinement_flags_occupancy
_atom_site_disorder_assembly
_atom_site_disorder_group
Yb1 Yb 0.500000 0.71103(2) 0.750000 0.03323(7) Uani 1 2 d S T P . .
S1 S 0.76681(6) 0.77404(5) 0.89229(5) 0.0580(2) Uani 1 1 d . . . . .
Si1 Si 0.58130(6) 0.74073(5) 0.56496(4) 0.04515(18) Uani 1 1 d . . . . .
N2 N 0.66410(16) 0.61111(12) 0.68224(12) 0.0428(5) Uani 1 1 d . . . . .
N1 N 0.50714(16) 0.59184(13) 0.67084(12) 0.0445(5) Uani 1 1 d . . . . .
N3 N 0.61965(15) 0.80578(12) 0.80402(12) 0.0394(5) Uani 1 1 d . . . . .
C21 C 0.60989(18) 0.74259(14) 0.65897(14) 0.0376(5) Uani 1 1 d . . . . .
H21 H 0.639262 0.791822 0.672232 0.045 Uiso 1 1 calc R U . . .
C1 C 0.65379(17) 0.68879(14) 0.70324(14) 0.0372(5) Uani 1 1 d . . . . .
C15 C 0.62999(18) 0.86248(15) 0.85356(14) 0.0427(6) Uani 1 1 d . . . . .
C9 C 0.5845(2) 0.57036(14) 0.65295(14) 0.0438(6) Uani 1 1 d . . . . .
C14 C 0.68861(17) 0.75625(16) 0.81651(14) 0.0390(6) Uani 1 1 d . . . . .
C2 C 0.69699(18) 0.69358(15) 0.77382(14) 0.0399(6) Uani 1 1 d . . . . .
C8 C 0.7255(2) 0.57342(17) 0.73637(16) 0.0494(7) Uani 1 1 d . . . . .
C3 C 0.74784(19) 0.62351(17) 0.79126(15) 0.0466(6) Uani 1 1 d . . . . .
C20 C 0.7057(2) 0.85470(16) 0.90615(15) 0.0488(7) Uani 1 1 d . . . . .
C16 C 0.5723(2) 0.92450(18) 0.85348(18) 0.0571(8) Uani 1 1 d . . . . .
H16 H 0.521106 0.930347 0.819267 0.069 Uiso 1 1 calc R U . . .
C13 C 0.4327(2) 0.5515(2) 0.64519(19) 0.0642(9) Uani 1 1 d . . . . .
H13 H 0.378347 0.566021 0.657018 0.077 Uiso 1 1 calc R U . . .
C24 C 0.4620(3) 0.7107(2) 0.5297(2) 0.0711(10) Uani 1 1 d . . . . .
H24A H 0.453759 0.658502 0.541905 0.107 Uiso 1 1 calc R U . . .
H24B H 0.450047 0.715447 0.481074 0.107 Uiso 1 1 calc R U . . .
H24C H 0.420933 0.742841 0.547998 0.107 Uiso 1 1 calc R U . . .
C4 C 0.8068(2) 0.5980(2) 0.84963(18) 0.0619(8) Uani 1 1 d . . . . .
H4 H 0.824036 0.630122 0.886865 0.074 Uiso 1 1 calc R U . . .
C19 C 0.7238(2) 0.9064(2) 0.95906(18) 0.0647(9) Uani 1 1 d . . . . .
H19 H 0.773007 0.899359 0.994700 0.078 Uiso 1 1 calc R U . . .
C10 C 0.5889(3) 0.50882(18) 0.60961(18) 0.0609(9) Uani 1 1 d . . . . .
H10 H 0.643336 0.495606 0.597365 0.073 Uiso 1 1 calc R U . . .
C12 C 0.4314(3) 0.4900(2) 0.6025(2) 0.0768(11) Uani 1 1 d . . . . .
H12 H 0.377684 0.463946 0.585759 0.092 Uiso 1 1 calc R U . . .
C5 C 0.8396(3) 0.5231(2) 0.8510(2) 0.0779(11) Uani 1 1 d . . . . .
H5 H 0.878872 0.505394 0.889639 0.093 Uiso 1 1 calc R U . . .
C18 C 0.6675(3) 0.9687(2) 0.9580(2) 0.0734(11) Uani 1 1 d . . . . .
H18 H 0.679534 1.005005 0.992506 0.088 Uiso 1 1 calc R U . . .
C11 C 0.5110(3) 0.4680(2) 0.5853(2) 0.0775(11) Uani 1 1 d . . . . .
H11 H 0.512618 0.425771 0.557366 0.093 Uiso 1 1 calc R U . . .
C7 C 0.7569(3) 0.4992(2) 0.7381(2) 0.0715(10) Uani 1 1 d . . . . .
H7 H 0.739801 0.466567 0.701179 0.086 Uiso 1 1 calc R U . . .
C17 C 0.5928(3) 0.9774(2) 0.9056(2) 0.0707(10) Uani 1 1 d . . . . .
H17 H 0.555556 1.019861 0.905391 0.085 Uiso 1 1 calc R U . . .
C22 C 0.6598(3) 0.6781(2) 0.52779(19) 0.0645(9) Uani 1 1 d . . . . .
H22A H 0.721431 0.691031 0.547451 0.097 Uiso 1 1 calc R U . . .
H22B H 0.649391 0.685684 0.479475 0.097 Uiso 1 1 calc R U . . .
H22C H 0.648769 0.625577 0.537346 0.097 Uiso 1 1 calc R U . . .
C6 C 0.8147(3) 0.4754(2) 0.7964(2) 0.0874(13) Uani 1 1 d . . . . .
H6 H 0.837276 0.425730 0.798791 0.105 Uiso 1 1 calc R U . . .
C23 C 0.5952(4) 0.8406(2) 0.5363(2) 0.0847(13) Uani 1 1 d . . . . .
H23A H 0.553343 0.873483 0.552930 0.127 Uiso 1 1 calc R U . . .
H23B H 0.583334 0.842240 0.487549 0.127 Uiso 1 1 calc R U . . .
H23C H 0.656112 0.857463 0.553754 0.127 Uiso 1 1 calc R U . . .
C31 C 0.8773(16) 0.8486(16) 0.7170(16) 0.229(9) Uani 0.291(7) 1 d D U P A -1
H31A H 0.827138 0.813794 0.706168 0.343 Uiso 0.291(7) 1 calc R U P A -1
H31B H 0.863920 0.886938 0.747830 0.343 Uiso 0.291(7) 1 calc R U P A -1
H31C H 0.887383 0.872600 0.676146 0.343 Uiso 0.291(7) 1 calc R U P A -1
C25 C 0.9599(13) 0.8060(12) 0.7494(11) 0.227(7) Uani 0.291(7) 1 d DG U P A -1
C26 C 1.0417(16) 0.8443(12) 0.7698(15) 0.225(7) Uani 0.291(7) 1 d DG U P A -1
H26 H 1.044787 0.896809 0.763131 0.270 Uiso 0.291(7) 1 calc R U P A -1
C27 C 1.1190(14) 0.8042(17) 0.8001(15) 0.223(7) Uani 0.291(7) 1 d G U P A -1
H27 H 1.173729 0.829831 0.813696 0.267 Uiso 0.291(7) 1 calc R U P A -1
C28 C 1.1144(15) 0.7257(17) 0.8100(13) 0.223(7) Uani 0.291(7) 1 d G U P A -1
H28 H 1.166078 0.698875 0.830234 0.268 Uiso 0.291(7) 1 calc R U P A -1
C29 C 1.0326(19) 0.6874(12) 0.7896(14) 0.225(7) Uani 0.291(7) 1 d G U P A -1
H29 H 1.029484 0.634897 0.796207 0.270 Uiso 0.291(7) 1 calc R U P A -1
C30 C 0.9553(14) 0.7275(12) 0.7593(12) 0.225(6) Uani 0.291(7) 1 d DG U P A -1
H30 H 0.900540 0.701874 0.745642 0.270 Uiso 0.291(7) 1 calc R U P A -1
C31A C 1.100(3) 0.776(3) 0.840(2) 0.233(9) Uani 0.209(7) 1 d D U P A -2
H31D H 1.143933 0.737915 0.859066 0.350 Uiso 0.209(7) 1 calc R U P A -2
H31E H 1.129023 0.817001 0.821727 0.350 Uiso 0.209(7) 1 calc R U P A -2
H31F H 1.070721 0.794889 0.875501 0.350 Uiso 0.209(7) 1 calc R U P A -2
C25A C 1.030(2) 0.7402(18) 0.7852(15) 0.226(7) Uani 0.209(7) 1 d DG U P A -2
C26A C 0.958(2) 0.7839(16) 0.750(2) 0.226(7) Uani 0.209(7) 1 d DG U P A -2
H26A H 0.953657 0.835221 0.761149 0.271 Uiso 0.209(7) 1 calc R U P A -2
C27A C 0.894(2) 0.751(2) 0.699(2) 0.225(7) Uani 0.209(7) 1 d G U P A -2
H27A H 0.846000 0.780028 0.675890 0.269 Uiso 0.209(7) 1 calc R U P A -2
C28A C 0.901(3) 0.674(2) 0.6831(17) 0.222(7) Uani 0.209(7) 1 d G U P A -2
H28A H 0.857669 0.651898 0.648875 0.266 Uiso 0.209(7) 1 calc R U P A -2
C29A C 0.972(3) 0.6303(17) 0.718(2) 0.222(7) Uani 0.209(7) 1 d G U P A -2
H29A H 0.976996 0.578959 0.707118 0.267 Uiso 0.209(7) 1 calc R U P A -2
C30A C 1.037(3) 0.6634(18) 0.769(2) 0.223(7) Uani 0.209(7) 1 d DG U P A -2
H30A H 1.084655 0.634150 0.792377 0.268 Uiso 0.209(7) 1 calc R U P A -2

loop_
_atom_site_aniso_label
_atom_site_aniso_U_11
_atom_site_aniso_U_22
_atom_site_aniso_U_33
_atom_site_aniso_U_23
_atom_site_aniso_U_13
_atom_site_aniso_U_12
Yb1 0.03675(10) 0.02603(8) 0.03611(10) 0.000 0.00525(6) 0.000
S1 0.0517(4) 0.0645(5) 0.0486(5) -0.0117(4) -0.0120(3) 0.0058(4)
Si1 0.0583(5) 0.0402(4) 0.0365(4) -0.0007(3) 0.0083(4) 0.0005(3)
N2 0.0469(13) 0.0358(11) 0.0454(14) -0.0051(10) 0.0082(10) 0.0080(9)
N1 0.0544(14) 0.0360(11) 0.0446(14) -0.0082(10) 0.0138(11) -0.0058(10)
N3 0.0408(12) 0.0354(11) 0.0394(13) -0.0048(9) 0.0017(10) 0.0001(9)
C21 0.0428(14) 0.0301(12) 0.0392(15) -0.0022(11) 0.0064(11) -0.0045(10)
C1 0.0369(13) 0.0343(12) 0.0408(15) -0.0041(11) 0.0085(11) -0.0010(10)
C15 0.0464(15) 0.0382(13) 0.0423(15) -0.0062(12) 0.0064(12) -0.0083(11)
C9 0.0598(17) 0.0308(12) 0.0414(16) -0.0027(11) 0.0111(13) 0.0015(12)
C14 0.0358(13) 0.0429(14) 0.0358(15) -0.0019(11) 0.0010(11) -0.0033(11)
C2 0.0389(14) 0.0397(13) 0.0389(15) 0.0006(11) 0.0021(11) 0.0032(10)
C8 0.0492(16) 0.0465(15) 0.0541(18) 0.0015(14) 0.0141(13) 0.0145(13)
C3 0.0430(15) 0.0473(15) 0.0493(17) 0.0033(13) 0.0082(12) 0.0107(12)
C20 0.0558(17) 0.0464(16) 0.0430(16) -0.0078(13) 0.0072(13) -0.0103(13)
C16 0.0596(19) 0.0508(17) 0.059(2) -0.0128(15) 0.0067(15) 0.0013(14)
C13 0.064(2) 0.0592(19) 0.072(2) -0.0213(18) 0.0212(18) -0.0174(16)
C24 0.063(2) 0.088(3) 0.054(2) -0.0144(19) -0.0070(17) 0.0038(18)
C4 0.0575(19) 0.064(2) 0.061(2) 0.0077(17) 0.0042(15) 0.0177(16)
C19 0.071(2) 0.069(2) 0.050(2) -0.0211(17) 0.0006(16) -0.0144(18)
C10 0.078(2) 0.0443(16) 0.063(2) -0.0185(15) 0.0214(18) 0.0019(15)
C12 0.086(3) 0.063(2) 0.084(3) -0.031(2) 0.021(2) -0.029(2)
C5 0.076(2) 0.074(2) 0.079(3) 0.018(2) 0.004(2) 0.038(2)
C18 0.093(3) 0.064(2) 0.063(2) -0.0308(19) 0.016(2) -0.015(2)
C11 0.108(3) 0.0480(18) 0.078(3) -0.0319(19) 0.022(2) -0.0121(19)
C7 0.081(3) 0.054(2) 0.077(3) -0.0073(18) 0.009(2) 0.0319(18)
C17 0.081(2) 0.0518(19) 0.081(3) -0.0249(19) 0.020(2) -0.0003(17)
C22 0.077(2) 0.064(2) 0.059(2) -0.0070(17) 0.0287(18) -0.0003(18)
C6 0.100(3) 0.062(2) 0.097(3) 0.008(2) 0.013(3) 0.045(2)
C23 0.144(4) 0.054(2) 0.060(2) 0.0082(18) 0.029(2) 0.001(2)
C31 0.229(12) 0.235(12) 0.228(12) 0.010(10) 0.059(10) 0.005(10)
C25 0.224(8) 0.230(8) 0.228(8) 0.000(5) 0.049(5) 0.000(5)
C26 0.224(8) 0.226(8) 0.227(8) -0.004(5) 0.047(5) -0.004(5)
C27 0.221(8) 0.224(9) 0.225(8) -0.001(6) 0.051(6) -0.004(6)
C28 0.220(8) 0.225(8) 0.226(8) -0.005(5) 0.050(5) 0.002(5)
C29 0.223(8) 0.226(8) 0.228(8) 0.000(5) 0.051(5) -0.002(5)
C30 0.223(7) 0.227(8) 0.228(7) 0.002(4) 0.049(4) -0.004(4)
C31A 0.232(11) 0.235(12) 0.231(12) -0.004(9) 0.041(9) -0.005(9)
C25A 0.224(7) 0.227(8) 0.227(7) -0.001(4) 0.047(4) -0.002(4)
C26A 0.224(8) 0.228(8) 0.228(8) 0.000(5) 0.049(5) 0.000(5)
C27A 0.222(8) 0.228(8) 0.227(8) 0.003(5) 0.051(5) -0.003(5)
C28A 0.219(8) 0.224(9) 0.225(8) 0.002(6) 0.050(6) -0.005(6)
C29A 0.221(8) 0.223(8) 0.226(8) -0.001(5) 0.052(5) -0.004(5)
C30A 0.221(8) 0.226(8) 0.226(8) 0.000(5) 0.052(5) -0.001(5)

loop_
_atom_type_symbol
_atom_type_description
_atom_type_scat_dispersion_real
_atom_type_scat_dispersion_imag
_atom_type_scat_source
C C 0.0033 0.0016 'International Tables Vol C Tables 4.2.6.8 and 6.1.1.4'
H H 0.0000 0.0000 'International Tables Vol C Tables 4.2.6.8 and 6.1.1.4'
N N 0.0061 0.0033 'International Tables Vol C Tables 4.2.6.8 and 6.1.1.4'
S S 0.1246 0.1234 'International Tables Vol C Tables 4.2.6.8 and 6.1.1.4'
Si Si 0.0817 0.0704 'International Tables Vol C Tables 4.2.6.8 and 6.1.1.4'
Yb Yb -0.3850 5.5486 'International Tables Vol C Tables 4.2.6.8 and 6.1.1.4'

loop_
_geom_angle_atom_site_label_1
_geom_angle_atom_site_label_2
_geom_angle_atom_site_label_3
_geom_angle
_geom_angle_site_symmetry_1
_geom_angle_site_symmetry_3
_geom_angle_publ_flag
N1 Yb1 N1 75.48(10) 2_656 . ?
N1 Yb1 C21 69.93(7) 2_656 2_656 ?
N1 Yb1 C21 131.33(7) . 2_656 ?
N1 Yb1 C21 69.93(7) . . ?
N1 Yb1 C21 131.33(7) 2_656 . ?
N1 Yb1 C1 103.67(7) 2_656 . ?
N1 Yb1 C1 62.30(7) 2_656 2_656 ?
N1 Yb1 C1 62.30(7) . . ?
N1 Yb1 C1 103.67(7) . 2_656 ?
N1 Yb1 C14 95.07(8) . 2_656 ?
N1 Yb1 C14 109.24(7) . . ?
N1 Yb1 C14 95.07(8) 2_656 . ?
N1 Yb1 C14 109.24(7) 2_656 2_656 ?
N1 Yb1 C2 81.66(7) 2_656 2_656 ?
N1 Yb1 C2 81.66(7) . . ?
N1 Yb1 C2 88.85(7) 2_656 . ?
N1 Yb1 C2 88.85(7) . 2_656 ?
N3 Yb1 N1 131.79(7) 2_656 2_656 ?
N3 Yb1 N1 111.75(8) 2_656 . ?
N3 Yb1 N1 111.74(8) . 2_656 ?
N3 Yb1 N1 131.80(7) . . ?
N3 Yb1 N3 98.06(10) 2_656 . ?
N3 Yb1 C21 93.10(8) . 2_656 ?
N3 Yb1 C21 93.10(8) 2_656 . ?
N3 Yb1 C21 71.51(8) . . ?
N3 Yb1 C21 71.51(8) 2_656 2_656 ?
N3 Yb1 C1 69.88(8) 2_656 2_656 ?
N3 Yb1 C1 122.24(8) 2_656 . ?
N3 Yb1 C1 69.89(8) . . ?
N3 Yb1 C1 122.24(8) . 2_656 ?
N3 Yb1 C14 123.35(7) . 2_656 ?
N3 Yb1 C14 26.33(7) . . ?
N3 Yb1 C14 123.35(7) 2_656 . ?
N3 Yb1 C14 26.33(7) 2_656 2_656 ?
N3 Yb1 C2 138.72(7) 2_656 . ?
N3 Yb1 C2 138.72(7) . 2_656 ?
N3 Yb1 C2 52.08(7) . . ?
N3 Yb1 C2 52.08(7) 2_656 2_656 ?
C21 Yb1 C21 156.85(11) . 2_656 ?
C21 Yb1 C14 106.98(8) . 2_656 ?
C21 Yb1 C14 66.55(8) 2_656 2_656 ?
C21 Yb1 C14 106.98(8) 2_656 . ?
C21 Yb1 C14 66.55(8) . . ?
C21 Yb1 C2 129.45(8) 2_656 . ?
C21 Yb1 C2 53.60(8) . . ?
C21 Yb1 C2 129.45(8) . 2_656 ?
C21 Yb1 C2 53.60(8) 2_656 2_656 ?
C1 Yb1 C21 158.66(8) . 2_656 ?
C1 Yb1 C21 29.14(8) 2_656 2_656 ?
C1 Yb1 C21 29.14(8) . . ?
C1 Yb1 C21 158.66(8) 2_656 . ?
C1 Yb1 C1 163.38(11) . 2_656 ?
C1 Yb1 C14 133.40(8) 2_656 . ?
C1 Yb1 C14 52.36(8) 2_656 2_656 ?
C1 Yb1 C14 52.36(8) . . ?
C1 Yb1 C14 133.40(8) . 2_656 ?
C1 Yb1 C2 147.30(8) 2_656 . ?
C1 Yb1 C2 29.34(8) 2_656 2_656 ?
C1 Yb1 C2 147.30(8) . 2_656 ?
C1 Yb1 C2 29.34(8) . . ?
C14 Yb1 C14 149.36(11) . 2_656 ?
C2 Yb1 C14 27.59(7) 2_656 2_656 ?
C2 Yb1 C14 160.30(8) 2_656 . ?
C2 Yb1 C14 27.59(7) . . ?
C2 Yb1 C14 160.30(8) . 2_656 ?
C2 Yb1 C2 168.01(11) 2_656 . ?
C20 S1 C14 89.86(14) . . ?
C21 Si1 C24 113.76(16) . . ?
C21 Si1 C22 112.31(15) . . ?
C21 Si1 C23 106.28(16) . . ?
C24 Si1 C22 108.61(17) . . ?
C23 Si1 C24 107.7(2) . . ?
C23 Si1 C22 107.89(18) . . ?
C9 N2 C1 117.7(2) . . ?
C9 N2 C8 116.5(2) . . ?
C8 N2 C1 107.6(2) . . ?
C9 N1 Yb1 121.68(18) . . ?
C13 N1 Yb1 121.2(2) . . ?
C13 N1 C9 117.1(2) . . ?
C15 N3 Yb1 138.02(17) . . ?
C14 N3 Yb1 96.65(16) . . ?
C14 N3 C15 110.8(2) . . ?
Yb1 C21 H21 107.1 . . ?
Si1 C21 Yb1 128.65(13) . . ?
Si1 C21 H21 107.1 . . ?
C1 C21 Yb1 72.99(14) . . ?
C1 C21 Si1 129.3(2) . . ?
C1 C21 H21 107.1 . . ?
N2 C1 Yb1 112.85(16) . . ?
C21 C1 Yb1 77.87(15) . . ?
C21 C1 N2 121.6(2) . . ?
C21 C1 C2 131.6(2) . . ?
C2 C1 Yb1 84.27(15) . . ?
C2 C1 N2 106.8(2) . . ?
N3 C15 C20 115.4(2) . . ?
C16 C15 N3 125.1(3) . . ?
C16 C15 C20 119.5(3) . . ?
N1 C9 N2 117.1(2) . . ?
N1 C9 C10 122.4(3) . . ?
C10 C9 N2 120.5(3) . . ?
S1 C14 Yb1 147.80(13) . . ?
N3 C14 Yb1 57.02(14) . . ?
N3 C14 S1 114.2(2) . . ?
N3 C14 C2 123.3(3) . . ?
C2 C14 Yb1 73.44(15) . . ?
C2 C14 S1 122.5(2) . . ?
C1 C2 Yb1 66.39(14) . . ?
C1 C2 C3 107.6(2) . . ?
C14 C2 Yb1 78.97(15) . . ?
C14 C2 C1 124.4(2) . . ?
C14 C2 C3 128.0(3) . . ?
C3 C2 Yb1 126.65(18) . . ?
C3 C8 N2 109.1(2) . . ?
C7 C8 N2 128.0(3) . . ?
C7 C8 C3 122.9(3) . . ?
C8 C3 C2 107.9(2) . . ?
C8 C3 C4 118.4(3) . . ?
C4 C3 C2 133.7(3) . . ?
C15 C20 S1 109.6(2) . . ?
C19 C20 S1 128.7(3) . . ?
C19 C20 C15 121.6(3) . . ?
C15 C16 H16 120.8 . . ?
C17 C16 C15 118.4(3) . . ?
C17 C16 H16 120.8 . . ?
N1 C13 H13 118.0 . . ?
N1 C13 C12 124.1(3) . . ?
C12 C13 H13 118.0 . . ?
Si1 C24 H24A 109.5 . . ?
Si1 C24 H24B 109.5 . . ?
Si1 C24 H24C 109.5 . . ?
H24A C24 H24B 109.5 . . ?
H24A C24 H24C 109.5 . . ?
H24B C24 H24C 109.5 . . ?
C3 C4 H4 120.7 . . ?
C3 C4 C5 118.7(4) . . ?
C5 C4 H4 120.7 . . ?
C20 C19 H19 120.7 . . ?
C18 C19 C20 118.6(3) . . ?
C18 C19 H19 120.7 . . ?
C9 C10 H10 120.6 . . ?
C11 C10 C9 118.7(3) . . ?
C11 C10 H10 120.6 . . ?
C13 C12 H12 120.9 . . ?
C11 C12 C13 118.3(3) . . ?
C11 C12 H12 120.9 . . ?
C4 C5 H5 119.5 . . ?
C6 C5 C4 121.1(4) . . ?
C6 C5 H5 119.5 . . ?
C19 C18 H18 120.0 . . ?
C19 C18 C17 120.1(3) . . ?
C17 C18 H18 120.0 . . ?
C10 C11 H11 120.3 . . ?
C12 C11 C10 119.4(3) . . ?
C12 C11 H11 120.3 . . ?
C8 C7 H7 121.3 . . ?
C6 C7 C8 117.5(4) . . ?
C6 C7 H7 121.3 . . ?
C16 C17 C18 121.7(3) . . ?
C16 C17 H17 119.1 . . ?
C18 C17 H17 119.1 . . ?
Si1 C22 H22A 109.5 . . ?
Si1 C22 H22B 109.5 . . ?
Si1 C22 H22C 109.5 . . ?
H22A C22 H22B 109.5 . . ?
H22A C22 H22C 109.5 . . ?
H22B C22 H22C 109.5 . . ?
C5 C6 C7 121.5(3) . . ?
C5 C6 H6 119.3 . . ?
C7 C6 H6 119.3 . . ?
Si1 C23 H23A 109.5 . . ?
Si1 C23 H23B 109.5 . . ?
Si1 C23 H23C 109.5 . . ?
H23A C23 H23B 109.5 . . ?
H23A C23 H23C 109.5 . . ?
H23B C23 H23C 109.5 . . ?
H31A C31 H31B 109.5 . . ?
H31A C31 H31C 109.5 . . ?
H31B C31 H31C 109.5 . . ?
C25 C31 H31A 109.5 . . ?
C25 C31 H31B 109.5 . . ?
C25 C31 H31C 109.5 . . ?
C26 C25 C31 120.2(8) . . ?
C26 C25 C30 120.0 . . ?
C30 C25 C31 119.8(8) . . ?
C25 C26 H26 120.0 . . ?
C27 C26 C25 120.0 . . ?
C27 C26 H26 120.0 . . ?
C26 C27 H27 120.0 . . ?
C26 C27 C28 120.0 . . ?
C28 C27 H27 120.0 . . ?
C27 C28 H28 120.0 . . ?
C27 C28 C29 120.0 . . ?
C29 C28 H28 120.0 . . ?
C28 C29 H29 120.0 . . ?
C30 C29 C28 120.0 . . ?
C30 C29 H29 120.0 . . ?
C25 C30 H30 120.0 . . ?
C29 C30 C25 120.0 . . ?
C29 C30 H30 120.0 . . ?
H31D C31A H31E 109.5 . . ?
H31D C31A H31F 109.5 . . ?
H31E C31A H31F 109.5 . . ?
C25A C31A H31D 109.5 . . ?
C25A C31A H31E 109.5 . . ?
C25A C31A H31F 109.5 . . ?
C26A C25A C31A 120.1(8) . . ?
C26A C25A C30A 120.0 . . ?
C30A C25A C31A 119.9(8) . . ?
C25A C26A H26A 120.0 . . ?
C27A C26A C25A 120.0 . . ?
C27A C26A H26A 120.0 . . ?
C26A C27A H27A 120.0 . . ?
C26A C27A C28A 120.0 . . ?
C28A C27A H27A 120.0 . . ?
C27A C28A H28A 120.0 . . ?
C29A C28A C27A 120.0 . . ?
C29A C28A H28A 120.0 . . ?
C28A C29A H29A 120.0 . . ?
C30A C29A C28A 120.0 . . ?
C30A C29A H29A 120.0 . . ?
C25A C30A H30A 120.0 . . ?
C29A C30A C25A 120.0 . . ?
C29A C30A H30A 120.0 . . ?

loop_
_geom_bond_atom_site_label_1
_geom_bond_atom_site_label_2
_geom_bond_distance
_geom_bond_site_symmetry_2
_geom_bond_publ_flag
Yb1 N1 2.636(2) 2_656 ?
Yb1 N1 2.636(2) . ?
Yb1 N3 2.527(2) 2_656 ?
Yb1 N3 2.527(2) . ?
Yb1 C21 2.751(2) . ?
Yb1 C21 2.751(2) 2_656 ?
Yb1 C1 2.691(2) 2_656 ?
Yb1 C1 2.691(2) . ?
Yb1 C14 2.992(3) . ?
Yb1 C14 2.992(3) 2_656 ?
Yb1 C2 2.922(3) 2_656 ?
Yb1 C2 2.922(3) . ?
S1 C14 1.756(3) . ?
S1 C20 1.736(3) . ?
Si1 C21 1.850(3) . ?
Si1 C24 1.869(4) . ?
Si1 C22 1.870(3) . ?
Si1 C23 1.863(4) . ?
N2 C1 1.440(3) . ?
N2 C9 1.417(4) . ?
N2 C8 1.438(4) . ?
N1 C9 1.338(4) . ?
N1 C13 1.337(4) . ?
N3 C15 1.391(3) . ?
N3 C14 1.336(4) . ?
C21 H21 0.9800 . ?
C21 C1 1.370(4) . ?
C1 C2 1.439(4) . ?
C15 C20 1.397(4) . ?
C15 C16 1.389(4) . ?
C9 C10 1.393(4) . ?
C14 C2 1.412(4) . ?
C2 C3 1.450(4) . ?
C8 C3 1.395(4) . ?
C8 C7 1.379(4) . ?
C3 C4 1.395(4) . ?
C20 C19 1.380(4) . ?
C16 H16 0.9300 . ?
C16 C17 1.384(5) . ?
C13 H13 0.9300 . ?
C13 C12 1.373(5) . ?
C24 H24A 0.9600 . ?
C24 H24B 0.9600 . ?
C24 H24C 0.9600 . ?
C4 H4 0.9300 . ?
C4 C5 1.397(5) . ?
C19 H19 0.9300 . ?
C19 C18 1.377(5) . ?
C10 H10 0.9300 . ?
C10 C11 1.375(5) . ?
C12 H12 0.9300 . ?
C12 C11 1.366(6) . ?
C5 H5 0.9300 . ?
C5 C6 1.369(6) . ?
C18 H18 0.9300 . ?
C18 C17 1.387(6) . ?
C11 H11 0.9300 . ?
C7 H7 0.9300 . ?
C7 C6 1.377(6) . ?
C17 H17 0.9300 . ?
C22 H22A 0.9600 . ?
C22 H22B 0.9600 . ?
C22 H22C 0.9600 . ?
C6 H6 0.9300 . ?
C23 H23A 0.9600 . ?
C23 H23B 0.9600 . ?
C23 H23C 0.9600 . ?
C31 H31A 0.9600 . ?
C31 H31B 0.9600 . ?
C31 H31C 0.9600 . ?
C31 C25 1.483(10) . ?
C25 C26 1.3900 . ?
C25 C30 1.3900 . ?
C26 H26 0.9300 . ?
C26 C27 1.3900 . ?
C27 H27 0.9300 . ?
C27 C28 1.3900 . ?
C28 H28 0.9300 . ?
C28 C29 1.3900 . ?
C29 H29 0.9300 . ?
C29 C30 1.3900 . ?
C30 H30 0.9300 . ?
C31A H31D 0.9600 . ?
C31A H31E 0.9600 . ?
C31A H31F 0.9600 . ?
C31A C25A 1.501(10) . ?
C25A C26A 1.3900 . ?
C25A C30A 1.3900 . ?
C26A H26A 0.9300 . ?
C26A C27A 1.3900 . ?
C27A H27A 0.9300 . ?
C27A C28A 1.3900 . ?
C28A H28A 0.9300 . ?
C28A C29A 1.3900 . ?
C29A H29A 0.9300 . ?
C29A C30A 1.3900 . ?
C30A H30A 0.9300 . ?

loop_
_geom_torsion_atom_site_label_1
_geom_torsion_atom_site_label_2
_geom_torsion_atom_site_label_3
_geom_torsion_atom_site_label_4
_geom_torsion
_geom_torsion_site_symmetry_1
_geom_torsion_site_symmetry_2
_geom_torsion_site_symmetry_3
_geom_torsion_site_symmetry_4
_geom_torsion_publ_flag
Yb1 N1 C9 N2 4.4(3) . . . . ?
Yb1 N1 C9 C10 -178.1(2) . . . . ?
Yb1 N1 C13 C12 178.5(3) . . . . ?
Yb1 N3 C15 C20 124.9(3) . . . . ?
Yb1 N3 C15 C16 -55.8(4) . . . . ?
Yb1 N3 C14 S1 -144.54(14) . . . . ?
Yb1 N3 C14 C2 33.7(3) . . . . ?
Yb1 C21 C1 N2 109.5(2) . . . . ?
Yb1 C21 C1 C2 -70.9(3) . . . . ?
Yb1 C1 C2 C14 -56.5(3) . . . . ?
Yb1 C1 C2 C3 123.0(2) . . . . ?
Yb1 C14 C2 C1 51.1(2) . . . . ?
Yb1 C14 C2 C3 -128.3(3) . . . . ?
Yb1 C2 C3 C8 64.8(3) . . . . ?
Yb1 C2 C3 C4 -111.7(4) . . . . ?
S1 C14 C2 Yb1 149.0(2) . . . . ?
S1 C14 C2 C1 -159.9(2) . . . . ?
S1 C14 C2 C3 20.8(4) . . . . ?
S1 C20 C19 C18 177.1(3) . . . . ?
Si1 C21 C1 Yb1 -126.4(2) . . . . ?
Si1 C21 C1 N2 -16.9(4) . . . . ?
Si1 C21 C1 C2 162.7(2) . . . . ?
N2 C1 C2 Yb1 -112.17(18) . . . . ?
N2 C1 C2 C14 -168.6(2) . . . . ?
N2 C1 C2 C3 10.8(3) . . . . ?
N2 C9 C10 C11 176.3(3) . . . . ?
N2 C8 C3 C2 2.7(3) . . . . ?
N2 C8 C3 C4 179.8(3) . . . . ?
N2 C8 C7 C6 -179.0(3) . . . . ?
N1 C9 C10 C11 -1.1(5) . . . . ?
N1 C13 C12 C11 0.4(7) . . . . ?
N3 C15 C20 S1 0.8(3) . . . . ?
N3 C15 C20 C19 -179.3(3) . . . . ?
N3 C15 C16 C17 -178.4(3) . . . . ?
N3 C14 C2 Yb1 -29.0(2) . . . . ?
N3 C14 C2 C1 22.1(4) . . . . ?
N3 C14 C2 C3 -157.3(3) . . . . ?
C21 C1 C2 Yb1 68.2(3) . . . . ?
C21 C1 C2 C14 11.7(5) . . . . ?
C21 C1 C2 C3 -168.8(3) . . . . ?
C1 N2 C9 N1 -26.5(4) . . . . ?
C1 N2 C9 C10 155.9(3) . . . . ?
C1 N2 C8 C3 4.1(3) . . . . ?
C1 N2 C8 C7 -178.2(3) . . . . ?
C1 C2 C3 C8 -8.5(3) . . . . ?
C1 C2 C3 C4 175.1(3) . . . . ?
C15 N3 C14 Yb1 147.7(2) . . . . ?
C15 N3 C14 S1 3.1(3) . . . . ?
C15 N3 C14 C2 -178.7(2) . . . . ?
C15 C20 C19 C18 -2.7(5) . . . . ?
C15 C16 C17 C18 -1.7(6) . . . . ?
C9 N2 C1 Yb1 33.9(3) . . . . ?
C9 N2 C1 C21 -55.6(3) . . . . ?
C9 N2 C1 C2 124.7(3) . . . . ?
C9 N2 C8 C3 -130.5(3) . . . . ?
C9 N2 C8 C7 47.2(4) . . . . ?
C9 N1 C13 C12 0.4(5) . . . . ?
C9 C10 C11 C12 1.9(6) . . . . ?
C14 S1 C20 C15 0.8(2) . . . . ?
C14 S1 C20 C19 -179.0(3) . . . . ?
C14 N3 C15 C20 -2.6(3) . . . . ?
C14 N3 C15 C16 176.7(3) . . . . ?
C14 C2 C3 C8 171.0(3) . . . . ?
C14 C2 C3 C4 -5.5(5) . . . . ?
C2 C3 C4 C5 175.1(3) . . . . ?
C8 N2 C1 Yb1 -100.0(2) . . . . ?
C8 N2 C1 C21 170.5(2) . . . . ?
C8 N2 C1 C2 -9.2(3) . . . . ?
C8 N2 C9 N1 103.4(3) . . . . ?
C8 N2 C9 C10 -74.1(3) . . . . ?
C8 C3 C4 C5 -1.1(5) . . . . ?
C8 C7 C6 C5 0.5(7) . . . . ?
C3 C8 C7 C6 -1.6(6) . . . . ?
C3 C4 C5 C6 0.1(6) . . . . ?
C20 S1 C14 Yb1 -68.3(3) . . . . ?
C20 S1 C14 N3 -2.3(2) . . . . ?
C20 S1 C14 C2 179.5(2) . . . . ?
C20 C15 C16 C17 0.9(5) . . . . ?
C20 C19 C18 C17 1.9(6) . . . . ?
C16 C15 C20 S1 -178.5(2) . . . . ?
C16 C15 C20 C19 1.3(4) . . . . ?
C13 N1 C9 N2 -177.5(3) . . . . ?
C13 N1 C9 C10 0.0(4) . . . . ?
C13 C12 C11 C10 -1.6(7) . . . . ?
C24 Si1 C21 Yb1 -1.7(2) . . . . ?
C24 Si1 C21 C1 98.2(3) . . . . ?
C4 C5 C6 C7 0.3(7) . . . . ?
C19 C18 C17 C16 0.3(6) . . . . ?
C7 C8 C3 C2 -175.1(3) . . . . ?
C7 C8 C3 C4 2.0(5) . . . . ?
C22 Si1 C21 Yb1 -125.56(17) . . . . ?
C22 Si1 C21 C1 -25.7(3) . . . . ?
C23 Si1 C21 Yb1 116.7(2) . . . . ?
C23 Si1 C21 C1 -143.5(3) . . . . ?
C31 C25 C26 C27 180.00(9) . . . . ?
C31 C25 C30 C29 180.00(9) . . . . ?
C25 C26 C27 C28 0.0 . . . . ?
C26 C25 C30 C29 0.0 . . . . ?
C26 C27 C28 C29 0.0 . . . . ?
C27 C28 C29 C30 0.0 . . . . ?
C28 C29 C30 C25 0.0 . . . . ?
C30 C25 C26 C27 0.0 . . . . ?
C31A C25A C26A C27A 179.9(3) . . . . ?
C31A C25A C30A C29A -179.9(3) . . . . ?
C25A C26A C27A C28A 0.0 . . . . ?
C26A C25A C30A C29A 0.0 . . . . ?
C26A C27A C28A C29A 0.0 . . . . ?
C27A C28A C29A C30A 0.0 . . . . ?
C28A C29A C30A C25A 0.0 . . . . ?
C30A C25A C26A C27A 0.0 . . . . ?
